data_7228761
loop_
_publ_author_name
'Zhu, Mei'
'Li, Yang'
'Jia, Lingjie'
'Zhang, Li'
'Zhang, Wei'

_publ_section_title
;
 Syntheses, crystal structures, and magnetic properties of cyclic dimer
 Ln2L2 complexes constructed from (3-pyridinylmethoxy)phenyl-substituted
 nitronyl nitroxide ligands
;
_journal_issue 59
_journal_name_full 'RSC Adv.'
_journal_page_first 36895
_journal_paper_doi 10.1039/C7RA06310E
_journal_volume 7
_journal_year 2017
_chemical_formula_moiety 'C68 H50 F36 Gd2 N6 O18'
_chemical_formula_sum 'C68 H50 F36 Gd2 N6 O18'
_chemical_formula_weight 2237.63
_space_group_crystal_system monoclinic
_space_group_IT_number 14
_space_group_name_Hall '-P 2yn'
_space_group_name_H-M_alt 'P 1 21/n 1'
_symmetry_space_group_name_Hall '-P 2yn'
_symmetry_space_group_name_H-M 'P 1 21/n 1'
_audit_creation_date 2017-07-04
_audit_creation_method
;
  Olex2 1.2
  (compiled Nov  5 2012 18:25:38, GUI svn.r4372)
;
_audit_update_record
;
2017-07-06 deposited with the CCDC.
2017-07-11 downloaded from the CCDC.
;
_cell_angle_alpha 90
_cell_angle_beta 93.07(3)
_cell_angle_gamma 90
_cell_formula_units_Z 2
_cell_length_a 13.433(3)
_cell_length_b 17.289(4)
_cell_length_c 18.334(4)
_cell_measurement_reflns_used 12152
_cell_measurement_temperature 113.1500
_cell_measurement_theta_max 27.8625
_cell_measurement_theta_min 1.6200
_cell_volume 4251.8(17)
_computing_cell_refinement 'CrystalClear (Rigaku Inc., 2008)'
_computing_data_collection 'CrystalClear (Rigaku Inc., 2008)'
_computing_data_reduction 'CrystalClear (Rigaku Inc., 2008)'
_computing_molecular_graphics
;
O. V. Dolomanov, L. J. Bourhis, R. J. Gildea, J. A. K. Howard and H. Puschmann,
OLEX2: a complete structure solution, refinement and analysis program.
J. Appl. Cryst. (2009). 42, 339-341.
;
_computing_publication_material
;
O. V. Dolomanov, L. J. Bourhis, R. J. Gildea, J. A. K. Howard and H. Puschmann,
OLEX2: a complete structure solution, refinement and analysis program.
J. Appl. Cryst. (2009). 42, 339-341.
;
_computing_structure_refinement
;
olex2.refine (L.J. Bourhis, O.V. Dolomanov, R.J. Gildea, J.A.K. Howard,
H. Puschmann, in preparation, 2011)
;
_computing_structure_solution
;
????
;
_diffrn_ambient_temperature 113.1500
_diffrn_detector_area_resol_mean 28.5714
_diffrn_measured_fraction_theta_full 99.9000
_diffrn_measured_fraction_theta_max 27.8625
_diffrn_measurement_details
;
scan:
    Number of images: 180
               Slice: -110.0000 - 70.0000
         Image width: 1.0000
            Exp time: 3.0000
       Rotation axis: Omega
               Omega: 0.0000
                 Chi: 45.0000
                 Phi: 0.0000
                 XTD: 45.0920
              2theta: -19.8860
scan:
    Number of images: 180
               Slice: -110.0000 - 70.0000
         Image width: 1.0000
            Exp time: 3.0000
       Rotation axis: Omega
               Omega: 0.0000
                 Chi: 45.0000
                 Phi: 90.0000
                 XTD: 45.0920
              2theta: -19.8860
scan:
    Number of images: 180
               Slice: -110.0000 - 70.0000
         Image width: 1.0000
            Exp time: 3.0000
       Rotation axis: Omega
               Omega: 0.0000
                 Chi: 45.0000
                 Phi: 180.0000
                 XTD: 45.0920
              2theta: -19.8860
;
_diffrn_measurement_device
;
Saturn70 (4x4 bin mode)
;
_diffrn_measurement_device_details
;
AFC10: Fixed Chi 2 circle
;
_diffrn_measurement_device_type 'Bruker P4'
_diffrn_measurement_method dtprofit.ref
_diffrn_orient_matrix_type d*Trek
_diffrn_orient_matrix_UB_11 -0.0713
_diffrn_orient_matrix_UB_12 -0.0112
_diffrn_orient_matrix_UB_13 0.0188
_diffrn_orient_matrix_UB_21 0.0164
_diffrn_orient_matrix_UB_22 -0.0147
_diffrn_orient_matrix_UB_23 0.0535
_diffrn_orient_matrix_UB_31 -0.0069
_diffrn_orient_matrix_UB_32 0.0517
_diffrn_orient_matrix_UB_33 0.0163
_diffrn_radiation_detector CCD
_diffrn_radiation_monochromator Confocal
_diffrn_radiation_type 'Mo K\a'
_diffrn_radiation_wavelength 0.710747
_diffrn_reflns_av_R_equivalents 0.0502
_diffrn_reflns_av_unetI/netI 0.0380
_diffrn_reflns_limit_h_max 17
_diffrn_reflns_limit_h_min -17
_diffrn_reflns_limit_k_max 22
_diffrn_reflns_limit_k_min -21
_diffrn_reflns_limit_l_max 24
_diffrn_reflns_limit_l_min -24
_diffrn_reflns_number 52795
_diffrn_reflns_theta_full 25.0085
_diffrn_reflns_theta_max 25.01
_diffrn_reflns_theta_min 1.62
_diffrn_source 'Rotating Anode'
_diffrn_source_current 16.0000
_diffrn_source_power 0.8000
_diffrn_source_voltage 50.0000
_exptl_absorpt_coefficient_mu 1.692
_exptl_absorpt_correction_T_max 1.0000
_exptl_absorpt_correction_T_min 0.8120
_exptl_absorpt_correction_type multi-scan
_exptl_absorpt_process_details sadabs
_exptl_crystal_colour blue
_exptl_crystal_colour_primary blue
_exptl_crystal_density_diffrn 1.7476
_exptl_crystal_description block
_exptl_crystal_F_000 2194.3716
_exptl_crystal_size_max 0.23
_exptl_crystal_size_mid 0.2
_exptl_crystal_size_min 0.15
_refine_diff_density_max 1.6346
_refine_diff_density_min -1.0775
_refine_diff_density_rms 0.1594
_refine_ls_d_res_high 0.8406
_refine_ls_d_res_low 12.5701
_refine_ls_goodness_of_fit_ref 1.0508
_refine_ls_hydrogen_treatment mixed
_refine_ls_matrix_type full
_refine_ls_number_constraints 41
_refine_ls_number_parameters 589
_refine_ls_number_reflns 7492
_refine_ls_number_restraints 0
_refine_ls_restrained_S_all 1.0508
_refine_ls_R_factor_all 0.0659
_refine_ls_R_factor_gt 0.0603
_refine_ls_shift/su_max 0.0008
_refine_ls_shift/su_mean 0.0000
_refine_ls_structure_factor_coef Fsqd
_refine_ls_weighting_details 'w=1/[\s^2^(Fo^2^)+(0.1P)^2^+20.0000P] where P=(Fo^2^+2Fc^2^)/3'
_refine_ls_weighting_scheme calc
_refine_ls_wR_factor_ref 0.1687
_reflns_Friedel_coverage 0.0
_reflns_limit_h_max 12
_reflns_limit_h_min -15
_reflns_limit_k_max 20
_reflns_limit_k_min 0
_reflns_limit_l_max 21
_reflns_limit_l_min -11
_reflns_number_gt 6801
_reflns_number_total 7492
_reflns_threshold_expression I>=2u(I)
_cod_data_source_file c7ra06310e2.cif
_cod_data_source_block Gd
_cod_depositor_comments
;
The following automatic conversions were performed:

'_exptl_absorpt_correction_type' value 'Multi-scan' changed to
'multi-scan' according to
/home/data/users/saulius/crontab/automatic-downloads/rss-feeds/RSC/lib/dictionaries/cif_core.dic
dictionary named 'cif_core.dic' version 2.4.2 from 2011-04-26.

Automatic conversion script
Id: cif_fix_values 4973 2017-02-22 13:04:09Z antanas 
;
_cod_original_cell_volume 4252.0(15)
_cod_original_formula_sum 'C68 H50 F36 Gd2 N6 O18 '
_cod_database_code 7228761
_diffrn_number_total 10466
_olex2_refinement_description
;
1. Fixed Uiso
 At 1.2 times of:
  H27 of C27, H26 of C26, H24 of C24, H23 of C23, H3 of C3, H8 of C8, H13 of
  C13, H16 of C16, H17 of C17, H18 of C18, H20 of C20, {H21a,H21b} of C21
 At 1.5 times of:
  {H32a,H32b,H32c} of C32, {H31a,H31b,H31c} of C31, {H29a,H29b,H29c} of C29,
  {H34a,H34b,H34c} of C34
2.a Secondary CH2 refined with riding coordinates:
 C21(H21a,H21b)
2.b Aromatic/amide H refined with riding coordinates:
 C3(H3), C8(H8), C13(H13), C16(H16), C17(H17), C18(H18), C20(H20), C23(H23),
 C24(H24), C26(H26), C27(H27)
2.c Idealised Me refined as rotating group:
 C29(H29a,H29b,H29c), C31(H31a,H31b,H31c), C32(H32a,H32b,H32c), C34(H34a,H34b,
 H34c)
;

loop_
_space_group_symop_id
_space_group_symop_operation_xyz
1 x,y,z
2 -x+1/2,y+1/2,-z+1/2
3 -x,-y,-z
4 x-1/2,-y-1/2,z-1/2

loop_
_atom_site_label
_atom_site_type_symbol
_atom_site_fract_x
_atom_site_fract_y
_atom_site_fract_z
_atom_site_U_iso_or_equiv
_atom_site_adp_type
_atom_site_occupancy
_atom_site_refinement_flags_posn
Gd1 Gd 0.78926(2) 0.707888(17) 0.033352(15) 0.03182(15) Uani 1.000000 .
F1 F 0.9212(5) 0.6147(4) 0.2723(3) 0.095(2) Uani 1.000000 .
F2 F 1.0671(6) 0.6049(8) 0.2460(5) 0.180(5) Uani 1.000000 .
F3 F 0.9716(6) 0.5120(5) 0.2290(4) 0.113(2) Uani 1.000000 .
F4 F 1.1932(6) 0.6373(8) 0.0094(5) 0.162(4) Uani 1.000000 .
F5 F 1.1004(7) 0.5687(8) -0.0591(8) 0.202(7) Uani 1.000000 .
F6 F 1.1118(8) 0.6859(9) -0.0698(6) 0.206(7) Uani 1.000000 .
F7 F 0.8055(6) 0.5198(4) -0.1558(4) 0.109(2) Uani 1.000000 .
F8 F 0.6520(5) 0.5428(4) -0.1836(3) 0.091(2) Uani 1.000000 .
F9 F 0.6969(5) 0.4361(3) -0.1305(3) 0.0823(17) Uani 1.000000 .
F10 F 0.5648(5) 0.4394(3) 0.1032(3) 0.0781(15) Uani 1.000000 .
F11 F 0.6492(6) 0.4980(4) 0.1844(3) 0.098(2) Uani 1.000000 .
F12 F 0.5188(4) 0.5509(3) 0.1423(3) 0.0712(14) Uani 1.000000 .
F13 F 1.1048(4) 0.8132(3) 0.1729(4) 0.092(2) Uani 1.000000 .
F14 F 1.0725(4) 0.8836(4) 0.0788(3) 0.0781(17) Uani 1.000000 .
F15 F 1.0445(4) 0.9257(3) 0.1823(3) 0.0744(15) Uani 1.000000 .
F16 F 0.7778(5) 0.8262(5) 0.3218(3) 0.101(2) Uani 1.000000 .
F17 F 0.6833(9) 0.7431(5) 0.2789(5) 0.186(6) Uani 1.000000 .
F18 F 0.6547(5) 0.8565(6) 0.2562(3) 0.126(3) Uani 1.000000 .
O1 O 0.9397(4) 0.6550(3) -0.0076(3) 0.0435(11) Uani 1.000000 .
O2 O 0.8734(4) 0.6414(3) 0.1306(3) 0.0423(11) Uani 1.000000 .
O3 O 0.6783(4) 0.6166(2) 0.0803(2) 0.0411(11) Uani 1.000000 .
O4 O 0.7405(4) 0.6206(3) -0.0610(3) 0.0431(11) Uani 1.000000 .
O5 O 0.9136(3) 0.7961(2) 0.0746(2) 0.0328(10) Uani 1.000000 .
O6 O 0.7349(3) 0.7675(3) 0.1418(2) 0.0364(10) Uani 1.000000 .
O7 O 0.6519(3) 0.7807(2) -0.0068(3) 0.0357(10) Uani 1.000000 .
O8 O 0.4722(4) 0.9802(3) 0.0915(3) 0.0513(13) Uani 1.000000 .
O9 O 0.9413(3) 1.0613(2) 0.0931(2) 0.0320(9) Uani 1.000000 .
N1 N 0.8318(4) 0.7767(3) -0.0859(3) 0.0338(12) Uani 1.000000 .
N2 N 0.5799(4) 0.8212(3) 0.0205(3) 0.0339(12) Uani 1.000000 .
N3 N 0.4952(4) 0.9135(3) 0.0686(3) 0.0386(12) Uani 1.000000 .
C1 C 0.9792(8) 0.5914(7) 0.2246(5) 0.073(3) Uani 1.000000 .
C2 C 0.9577(8) 0.6234(5) 0.1461(5) 0.062(2) Uani 1.000000 .
C3 C 1.0383(7) 0.6234(6) 0.0989(5) 0.069(3) Uani 1.000000 .
H3 H 1.1027(7) 0.6125(6) 0.1171(5) 0.083(3) Uiso 1.000000 R
C4 C 1.0197(7) 0.6396(5) 0.0257(5) 0.062(2) Uani 1.000000 .
C5 C 1.1093(8) 0.6345(9) -0.0263(7) 0.088(3) Uani 1.000000 .
C6 C 1.0418(6) 0.8604(5) 0.1433(4) 0.0486(18) Uani 1.000000 .
C7 C 0.9365(5) 0.8254(4) 0.1354(3) 0.0336(13) Uani 1.000000 .
C8 C 0.8801(5) 0.8280(4) 0.1968(3) 0.0382(15) Uani 1.000000 .
H8 H 0.9071(5) 0.8495(4) 0.2400(3) 0.0459(18) Uiso 1.000000 R
C9 C 0.7834(5) 0.7986(3) 0.1941(3) 0.0338(14) Uani 1.000000 .
C10 C 0.7240(6) 0.8064(4) 0.2633(4) 0.0443(17) Uani 1.000000 .
C11 C 0.5968(6) 0.5089(4) 0.1245(4) 0.0489(18) Uani 1.000000 .
C12 C 0.6479(6) 0.5505(4) 0.0628(4) 0.0468(17) Uani 1.000000 .
C13 C 0.6608(6) 0.5139(4) -0.0031(4) 0.0523(19) Uani 1.000000 .
H13 H 0.6399(6) 0.4629(4) -0.0097(4) 0.063(2) Uiso 1.000000 R
C14 C 0.7048(6) 0.5528(5) -0.0596(4) 0.0497(18) Uani 1.000000 .
C15 C 0.7144(7) 0.5087(6) -0.1351(5) 0.066(2) Uani 1.000000 .
C16 C 0.7681(5) 0.7766(4) -0.1457(4) 0.0385(15) Uani 1.000000 .
H16 H 0.7076(5) 0.7509(4) -0.1431(4) 0.0463(18) Uiso 1.000000 R
C17 C 0.7882(6) 0.8126(5) -0.2097(4) 0.0456(17) Uani 1.000000 .
H17 H 0.7422(6) 0.8115(5) -0.2495(4) 0.055(2) Uiso 1.000000 R
C18 C 0.8789(5) 0.8506(4) -0.2143(4) 0.0425(16) Uani 1.000000 .
H18 H 0.8943(5) 0.8751(4) -0.2574(4) 0.0510(19) Uiso 1.000000 R
C19 C 0.9457(5) 0.8521(3) -0.1547(3) 0.0329(13) Uani 1.000000 .
C20 C 0.9183(5) 0.8135(4) -0.0917(3) 0.0334(13) Uani 1.000000 .
H20 H 0.9633(5) 0.8136(4) -0.0513(3) 0.0401(16) Uiso 1.000000 R
C21 C 0.9555(5) 1.1093(4) 0.1570(3) 0.0373(14) Uani 1.000000 .
H21a H 0.9031(5) 1.1478(4) 0.1578(3) 0.0447(17) Uiso 1.000000 R
H21b H 0.9533(5) 1.0780(4) 0.2008(3) 0.0447(17) Uiso 1.000000 R
C22 C 0.8528(5) 1.0225(3) 0.0853(3) 0.0308(13) Uani 1.000000 .
C23 C 0.7775(5) 1.0265(3) 0.1339(3) 0.0328(13) Uani 1.000000 .
H23 H 0.7850(5) 1.0575(3) 0.1753(3) 0.0394(16) Uiso 1.000000 R
C24 C 0.6907(5) 0.9839(4) 0.1206(3) 0.0350(14) Uani 1.000000 .
H24 H 0.6403(5) 0.9865(4) 0.1534(3) 0.0420(17) Uiso 1.000000 R
C25 C 0.6781(5) 0.9375(3) 0.0589(3) 0.0318(13) Uani 1.000000 .
C26 C 0.7541(5) 0.9348(3) 0.0091(3) 0.0334(13) Uani 1.000000 .
H26 H 0.7465(5) 0.9042(3) -0.0326(3) 0.0400(16) Uiso 1.000000 R
C27 C 0.8401(5) 0.9775(3) 0.0222(3) 0.0316(13) Uani 1.000000 .
H27 H 0.8899(5) 0.9763(3) -0.0112(3) 0.0380(15) Uiso 1.000000 R
C28 C 0.5876(5) 0.8914(4) 0.0479(3) 0.0346(14) Uani 1.000000 .
C29 C 0.4320(6) 0.8126(5) 0.1449(5) 0.059(2) Uani 1.000000 .
H29a H 0.4974(16) 0.792(3) 0.1550(13) 0.088(3) Uiso 1.000000 GR
H29b H 0.420(5) 0.8533(9) 0.1791(5) 0.088(3) Uiso 1.000000 GR
H29c H 0.383(3) 0.773(3) 0.1495(11) 0.088(3) Uiso 1.000000 GR
C30 C 0.4244(5) 0.8452(4) 0.0671(4) 0.0425(16) Uani 1.000000 .
C31 C 0.3192(5) 0.8721(5) 0.0460(5) 0.054(2) Uani 1.000000 .
H31a H 0.2962(17) 0.906(3) 0.0834(16) 0.081(3) Uiso 1.000000 GR
H31b H 0.3189(9) 0.900(3) 0.0006(16) 0.081(3) Uiso 1.000000 GR
H31c H 0.2759(10) 0.8280(5) 0.041(3) 0.081(3) Uiso 1.000000 GR
C32 C 0.4402(6) 0.8143(5) -0.0688(4) 0.0536(19) Uani 1.000000 .
H32a H 0.446(4) 0.8690(7) -0.0764(10) 0.080(3) Uiso 1.000000 GR
H32b H 0.481(3) 0.787(3) -0.1016(5) 0.080(3) Uiso 1.000000 GR
H32c H 0.3720(15) 0.799(3) -0.0778(11) 0.080(3) Uiso 1.000000 GR
C33 C 0.4742(5) 0.7945(4) 0.0106(4) 0.0421(17) Uani 1.000000 .
C34 C 0.4678(6) 0.7073(4) 0.0250(6) 0.058(2) Uani 1.000000 .
H34a H 0.497(4) 0.6796(4) -0.0137(19) 0.087(3) Uiso 1.000000 GR
H34b H 0.503(4) 0.6953(7) 0.0706(18) 0.087(3) Uiso 1.000000 GR
H34c H 0.3992(7) 0.6925(8) 0.027(4) 0.087(3) Uiso 1.000000 GR

loop_
_atom_site_aniso_label
_atom_site_aniso_U_11
_atom_site_aniso_U_22
_atom_site_aniso_U_33
_atom_site_aniso_U_12
_atom_site_aniso_U_13
_atom_site_aniso_U_23
Gd1 0.0387(2) 0.0286(2) 0.0285(2) -0.00694(12) 0.00519(14) -0.00030(11)
F1 0.118(5) 0.123(5) 0.048(3) 0.002(4) 0.033(3) 0.001(3)
F2 0.088(5) 0.342(16) 0.108(6) -0.073(8) -0.009(5) 0.074(8)
F3 0.149(7) 0.110(6) 0.081(4) 0.011(5) 0.016(4) 0.026(4)
F4 0.073(5) 0.307(14) 0.111(6) 0.020(7) 0.041(5) 0.013(8)
F5 0.113(7) 0.244(13) 0.255(14) -0.017(8) 0.069(8) -0.167(12)
F6 0.137(8) 0.348(18) 0.144(8) 0.032(9) 0.102(7) 0.114(11)
F7 0.122(6) 0.113(5) 0.097(5) -0.027(4) 0.058(4) -0.045(4)
F8 0.117(5) 0.123(5) 0.030(2) -0.030(4) -0.009(3) 0.001(3)
F9 0.116(5) 0.060(3) 0.071(3) -0.006(3) 0.002(3) -0.030(3)
F10 0.107(4) 0.056(3) 0.071(3) -0.019(3) 0.003(3) -0.011(3)
F11 0.142(6) 0.095(4) 0.055(3) 0.003(4) -0.020(4) -0.001(3)
F12 0.079(3) 0.058(3) 0.080(3) 0.000(3) 0.041(3) 0.011(3)
F13 0.040(3) 0.073(3) 0.160(6) -0.009(3) -0.023(3) 0.044(4)
F14 0.057(3) 0.119(5) 0.058(3) -0.044(3) 0.008(2) 0.005(3)
F15 0.065(3) 0.062(3) 0.095(4) -0.027(3) -0.006(3) -0.016(3)
F16 0.079(4) 0.192(7) 0.033(3) -0.007(4) 0.017(3) -0.020(4)
F17 0.347(14) 0.101(5) 0.126(6) -0.119(8) 0.174(8) -0.040(5)
F18 0.093(5) 0.228(9) 0.060(4) 0.080(6) 0.038(3) 0.021(5)
O1 0.041(3) 0.053(3) 0.037(2) 0.004(2) 0.008(2) 0.006(2)
O2 0.044(3) 0.045(3) 0.038(3) 0.007(2) 0.006(2) 0.010(2)
O3 0.059(3) 0.028(2) 0.036(2) -0.018(2) 0.007(2) 0.0011(19)
O4 0.055(3) 0.032(2) 0.042(3) -0.008(2) 0.002(2) -0.008(2)
O5 0.036(2) 0.035(2) 0.027(2) -0.0066(18) 0.0045(18) 0.0015(17)
O6 0.041(2) 0.037(2) 0.032(2) -0.006(2) 0.0101(19) -0.0021(19)
O7 0.038(2) 0.031(2) 0.038(2) -0.0057(19) 0.004(2) -0.0029(18)
O8 0.046(3) 0.041(3) 0.068(3) 0.002(2) 0.012(2) -0.005(2)
O9 0.037(2) 0.028(2) 0.031(2) -0.0066(18) 0.0063(18) -0.0062(17)
N1 0.039(3) 0.031(3) 0.031(3) -0.008(2) 0.004(2) -0.002(2)
N2 0.034(3) 0.029(3) 0.039(3) -0.004(2) 0.002(2) 0.003(2)
N3 0.035(3) 0.036(3) 0.045(3) -0.006(2) 0.007(2) 0.006(2)
C1 0.074(6) 0.090(7) 0.055(5) 0.027(6) 0.003(5) 0.029(5)
C2 0.084(7) 0.055(5) 0.050(5) -0.005(5) 0.022(4) 0.009(4)
C3 0.062(6) 0.082(6) 0.066(6) 0.011(5) 0.019(4) 0.015(5)
C4 0.069(6) 0.062(5) 0.056(5) 0.006(4) 0.025(4) 0.006(4)
C5 0.058(6) 0.124(10) 0.080(7) 0.018(6) 0.001(5) 0.020(7)
C6 0.041(4) 0.061(5) 0.042(4) -0.011(4) -0.001(3) 0.003(3)
C7 0.040(3) 0.030(3) 0.031(3) -0.007(3) 0.001(3) 0.006(3)
C8 0.046(4) 0.045(4) 0.024(3) -0.009(3) 0.005(3) -0.002(3)
C9 0.046(4) 0.027(3) 0.029(3) -0.002(3) 0.004(3) 0.001(2)
C10 0.058(5) 0.046(4) 0.030(4) -0.011(4) 0.013(3) -0.003(3)
C11 0.064(5) 0.030(4) 0.054(4) -0.007(3) 0.012(4) 0.007(3)
C12 0.051(4) 0.038(4) 0.051(4) -0.002(3) 0.004(3) 0.000(3)
C13 0.067(5) 0.034(4) 0.056(5) -0.008(3) 0.003(4) -0.002(3)
C14 0.056(5) 0.047(4) 0.046(4) -0.006(4) 0.002(3) -0.004(3)
C15 0.066(6) 0.065(6) 0.068(6) -0.013(5) 0.015(5) 0.007(5)
C16 0.043(4) 0.040(3) 0.033(3) -0.007(3) 0.002(3) -0.005(3)
C17 0.045(4) 0.061(4) 0.031(3) -0.001(3) -0.004(3) 0.006(3)
C18 0.049(4) 0.046(4) 0.033(3) 0.004(3) 0.006(3) 0.007(3)
C19 0.042(3) 0.025(3) 0.031(3) -0.004(3) 0.003(3) -0.003(2)
C20 0.040(4) 0.031(3) 0.029(3) -0.006(3) 0.002(3) -0.000(3)
C21 0.050(4) 0.036(3) 0.026(3) -0.007(3) 0.007(3) -0.007(3)
C22 0.035(3) 0.026(3) 0.032(3) -0.003(2) 0.005(3) 0.001(2)
C23 0.038(3) 0.028(3) 0.033(3) -0.004(3) 0.007(3) -0.001(2)
C24 0.040(3) 0.031(3) 0.035(3) -0.002(3) 0.015(3) 0.001(3)
C25 0.034(3) 0.025(3) 0.037(3) 0.001(2) 0.006(3) 0.001(2)
C26 0.044(4) 0.024(3) 0.032(3) -0.005(3) 0.005(3) 0.001(2)
C27 0.035(3) 0.028(3) 0.033(3) -0.000(3) 0.011(3) -0.002(2)
C28 0.041(4) 0.028(3) 0.035(3) -0.004(3) 0.007(3) 0.003(3)
C29 0.051(5) 0.064(5) 0.062(5) -0.005(4) 0.009(4) 0.023(4)
C30 0.043(4) 0.036(4) 0.049(4) -0.007(3) 0.007(3) 0.010(3)
C31 0.037(4) 0.045(4) 0.080(6) -0.003(3) 0.000(4) 0.012(4)
C32 0.049(4) 0.055(5) 0.055(5) -0.009(4) -0.010(4) 0.001(4)
C33 0.040(4) 0.033(4) 0.052(4) -0.010(3) -0.006(3) 0.012(3)
C34 0.041(4) 0.033(4) 0.099(7) -0.010(3) 0.001(4) 0.009(4)

loop_
_atom_type_symbol
_atom_type_scat_dispersion_real
_atom_type_scat_dispersion_imag
_atom_type_scat_source
_atom_type_scat_dispersion_source
C 0.00347 0.00161 'International Tables Volume C Table 6.1.1.4 (pp. 500-502)' 'Henke, Gullikson and Davis, At. Data and Nucl. Data Tables, 1993, 54, 2'
F 0.01794 0.01033 'International Tables Volume C Table 6.1.1.4 (pp. 500-502)' 'Henke, Gullikson and Davis, At. Data and Nucl. Data Tables, 1993, 54, 2'
H 0.00000 0.00000 'International Tables Volume C Table 6.1.1.4 (pp. 500-502)' 'Henke, Gullikson and Davis, At. Data and Nucl. Data Tables, 1993, 54, 2'
O 0.01158 0.00611 'International Tables Volume C Table 6.1.1.4 (pp. 500-502)' 'Henke, Gullikson and Davis, At. Data and Nucl. Data Tables, 1993, 54, 2'
N 0.00653 0.00323 'International Tables Volume C Table 6.1.1.4 (pp. 500-502)' 'Henke, Gullikson and Davis, At. Data and Nucl. Data Tables, 1993, 54, 2'
Gd 0.10424 4.27310 'International Tables Volume C Table 6.1.1.4 (pp. 500-502)' 'Henke, Gullikson and Davis, At. Data and Nucl. Data Tables, 1993, 54, 2'

loop_
_geom_angle_atom_site_label_1
_geom_angle_atom_site_label_2
_geom_angle_atom_site_label_3
_geom_angle
_geom_angle_site_symmetry_1
O2 Gd1 O1 70.74(16) .
O3 Gd1 O1 114.95(16) .
O3 Gd1 O2 71.68(17) .
O4 Gd1 O1 74.32(18) .
O4 Gd1 O2 110.21(17) .
O4 Gd1 O3 71.64(16) .
O5 Gd1 O1 75.53(16) .
O5 Gd1 O2 76.68(16) .
O5 Gd1 O3 139.88(15) .
O5 Gd1 O4 144.36(16) .
O6 Gd1 O1 137.07(16) .
O6 Gd1 O2 74.72(16) .
O6 Gd1 O3 75.99(15) .
O6 Gd1 O4 143.18(16) .
O6 Gd1 O5 72.33(15) .
O7 Gd1 O1 141.59(16) .
O7 Gd1 O2 147.67(16) .
O7 Gd1 O3 88.35(16) .
O7 Gd1 O4 85.95(16) .
O7 Gd1 O5 106.80(15) .
O7 Gd1 O6 75.93(16) .
N1 Gd1 O1 71.27(17) .
N1 Gd1 O2 138.29(17) .
N1 Gd1 O3 142.08(16) .
N1 Gd1 O4 74.87(16) .
N1 Gd1 O5 77.80(16) .
N1 Gd1 O6 126.73(17) .
N1 Gd1 O7 71.91(17) .
C4 O1 Gd1 131.2(5) .
C2 O2 Gd1 135.9(5) .
C12 O3 Gd1 136.0(5) .
C14 O4 Gd1 131.8(5) .
C7 O5 Gd1 133.4(4) .
C9 O6 Gd1 130.9(4) .
N2 O7 Gd1 139.2(4) .
C22 O9 C21 116.5(5) .
C16 N1 Gd1 121.8(4) .
C20 N1 Gd1 121.4(4) .
C20 N1 C16 116.7(6) .
C28 N2 O7 126.4(5) .
C33 N2 O7 120.2(5) .
C33 N2 C28 112.7(5) .
C28 N3 O8 125.8(5) .
C30 N3 O8 123.3(5) .
C30 N3 C28 110.7(5) .
F2 C1 F1 109.3(11) .
F3 C1 F1 103.0(9) .
F3 C1 F2 103.8(10) .
C2 C1 F1 115.8(8) .
C2 C1 F2 110.6(9) .
C2 C1 F3 113.5(9) .
C1 C2 O2 116.2(8) .
C3 C2 O2 126.7(8) .
C3 C2 C1 116.9(9) .
C4 C3 C2 119.1(9) .
C3 C4 O1 129.2(8) .
C5 C4 O1 112.6(8) .
C5 C4 C3 118.1(9) .
F5 C5 F4 109.3(12) .
F6 C5 F4 105.0(13) .
F6 C5 F5 110.5(14) .
C4 C5 F4 111.7(10) .
C4 C5 F5 106.1(11) .
C4 C5 F6 114.3(10) .
F14 C6 F13 109.8(7) .
F15 C6 F13 108.3(7) .
F15 C6 F14 102.7(7) .
C7 C6 F13 112.0(6) .
C7 C6 F14 111.2(6) .
C7 C6 F15 112.4(6) .
C6 C7 O5 115.2(6) .
C8 C7 O5 128.1(6) .
C8 C7 C6 116.7(6) .
C9 C8 C7 120.5(6) .
C8 C9 O6 129.0(6) .
C10 C9 O6 113.4(6) .
C10 C9 C8 117.5(6) .
F17 C10 F16 105.5(8) .
F18 C10 F16 106.0(7) .
F18 C10 F17 106.9(9) .
C9 C10 F16 114.3(6) .
C9 C10 F17 111.2(6) .
C9 C10 F18 112.5(6) .
F11 C11 F10 105.7(6) .
F12 C11 F10 108.6(7) .
F12 C11 F11 105.9(7) .
C12 C11 F10 111.0(6) .
C12 C11 F11 116.9(7) .
C12 C11 F12 108.4(6) .
C11 C12 O3 113.1(6) .
C13 C12 O3 126.1(7) .
C13 C12 C11 120.7(7) .
C14 C13 C12 120.4(7) .
C13 C14 O4 129.6(7) .
C15 C14 O4 112.2(7) .
C15 C14 C13 118.2(7) .
F8 C15 F7 107.8(8) .
F9 C15 F7 109.8(9) .
F9 C15 F8 111.6(8) .
C14 C15 F7 107.5(8) .
C14 C15 F8 107.0(8) .
C14 C15 F9 112.9(7) .
C17 C16 N1 123.4(6) .
C18 C17 C16 118.7(6) .
C19 C18 C17 119.8(6) .
C20 C19 C18 117.2(6) .
C21 C19 C18 121.9(6) 3_775
C21 C19 C20 120.8(6) 3_775
C19 C20 N1 124.2(6) .
C19 C21 O9 108.3(5) 3_775
C23 C22 O9 124.7(5) .
C27 C22 O9 115.3(5) .
C27 C22 C23 120.0(6) .
C24 C23 C22 119.7(6) .
C25 C24 C23 120.9(6) .
C26 C25 C24 119.2(6) .
C28 C25 C24 119.4(6) .
C28 C25 C26 121.4(6) .
C27 C26 C25 119.9(6) .
C26 C27 C22 120.4(6) .
N3 C28 N2 108.0(5) .
C25 C28 N2 127.2(6) .
C25 C28 N3 124.7(6) .
C29 C30 N3 105.0(6) .
C31 C30 N3 109.9(6) .
C31 C30 C29 111.3(6) .
C33 C30 N3 99.3(5) .
C33 C30 C29 114.1(6) .
C33 C30 C31 115.9(7) .
C30 C33 N2 100.8(5) .
C32 C33 N2 106.0(6) .
C32 C33 C30 113.1(6) .
C34 C33 N2 110.2(6) .
C34 C33 C30 114.5(7) .
C34 C33 C32 111.4(7) .

loop_
_geom_bond_atom_site_label_1
_geom_bond_atom_site_label_2
_geom_bond_distance
_geom_bond_site_symmetry_2
Gd1 O1 2.376(5) .
Gd1 O2 2.358(5) .
Gd1 O3 2.364(4) .
Gd1 O4 2.362(4) .
Gd1 O5 2.356(4) .
Gd1 O6 2.387(4) .
Gd1 O7 2.320(5) .
Gd1 N1 2.579(5) .
F1 C1 1.268(11) .
F2 C1 1.247(12) .
F3 C1 1.379(13) .
F4 C5 1.275(13) .
F5 C5 1.290(16) .
F6 C5 1.195(15) .
F7 C15 1.314(11) .
F8 C15 1.327(11) .
F9 C15 1.281(10) .
F10 C11 1.327(9) .
F11 C11 1.287(10) .
F12 C11 1.329(9) .
F13 C6 1.276(9) .
F14 C6 1.335(9) .
F15 C6 1.335(9) .
F16 C10 1.307(9) .
F17 C10 1.263(9) .
F18 C10 1.274(10) .
O1 C4 1.236(10) .
O2 C2 1.193(11) .
O3 C12 1.250(8) .
O4 C14 1.267(9) .
O5 C7 1.248(8) .
O6 C9 1.253(8) .
O7 N2 1.315(7) .
O8 N3 1.271(7) .
O9 C21 1.441(7) .
O9 C22 1.366(7) .
N1 C16 1.354(9) .
N1 C20 1.336(8) .
N2 C28 1.315(8) .
N2 C33 1.495(9) .
N3 C28 1.372(8) .
N3 C30 1.516(8) .
C1 C2 1.554(12) .
C2 C3 1.422(12) .
C3 C4 1.382(13) .
C4 C5 1.578(14) .
C6 C7 1.538(9) .
C7 C8 1.391(9) .
C8 C9 1.393(10) .
C9 C10 1.540(9) .
C11 C12 1.534(10) .
C12 C13 1.383(11) .
C13 C14 1.395(11) .
C14 C15 1.592(12) .
C16 C17 1.368(10) .
C17 C18 1.391(10) .
C18 C19 1.377(9) .
C19 C20 1.399(9) .
C19 C21 1.487(9) 3_775
C22 C23 1.386(8) .
C22 C27 1.396(9) .
C23 C24 1.390(9) .
C24 C25 1.390(9) .
C25 C26 1.407(9) .
C25 C28 1.459(9) .
C26 C27 1.382(9) .
C29 C30 1.533(10) .
C30 C31 1.518(10) .
C30 C33 1.537(11) .
C32 C33 1.541(11) .
C33 C34 1.533(9) .
